data_7038981
loop_
_publ_author_name
'Clavero, Pau'
'Grabulosa, Arnald'
'Rocamora, Merc\`e'
'Muller, Guillermo'
'Font-Bardia, Merc\`e'

_publ_section_title
;
 Ruthenium complexes of P-stereogenic phosphines with a heterocyclic
 substituent.
;
_journal_issue 20
_journal_name_full 'Dalton transactions (Cambridge, England : 2003)'
_journal_page_first 8513
_journal_page_last 8531
_journal_paper_doi 10.1039/c6dt00995f
_journal_volume 45
_journal_year 2016
_chemical_absolute_configuration rm
_chemical_formula_moiety 'C28 H24 B Fe O P'
_chemical_formula_sum 'C28 H24 B Fe O P'
_chemical_formula_weight 474.10
_chemical_name_systematic
;
 ?
;
_space_group_crystal_system orthorhombic
_space_group_IT_number 19
_space_group_name_Hall 'P 2ac 2ab'
_space_group_name_H-M_alt 'P 21 21 21'
_symmetry_space_group_name_Hall 'P 2ac 2ab'
_symmetry_space_group_name_H-M 'P 21 21 21'
_atom_sites_solution_hydrogens geom
_audit_creation_method SHELXL-97
_audit_update_record
;
2016-02-02 deposited with the CCDC.
2016-04-12 downloaded from the CCDC.
;
_cell_angle_alpha 90
_cell_angle_beta 90
_cell_angle_gamma 90
_cell_formula_units_Z 4
_cell_length_a 8.5998(3)
_cell_length_b 11.0603(3)
_cell_length_c 23.5980(7)
_cell_measurement_reflns_used 9974
_cell_measurement_temperature 100(2)
_cell_measurement_theta_max 30.52
_cell_measurement_theta_min 2.52
_cell_volume 2244.56(12)
_computing_cell_refinement 'Bruker SAINT'
_computing_data_collection 'Bruker APEX2'
_computing_data_reduction 'Bruker SAINT'
_computing_molecular_graphics 'Bruker SHELXTL'
_computing_publication_material 'Bruker SHELXTL'
_computing_structure_refinement 'SHELXL-97 (Sheldrick 2008)'
_computing_structure_solution 'SHELXS-97 (Sheldrick 2008)'
_diffrn_ambient_temperature 100(2)
_diffrn_measured_fraction_theta_full 0.999
_diffrn_measured_fraction_theta_max 0.995
_diffrn_measurement_device_type 'D8 Venture'
_diffrn_measurement_method '\f and \w scans'
_diffrn_radiation_type MoK\a
_diffrn_radiation_wavelength 0.71073
_diffrn_reflns_av_R_equivalents 0.0356
_diffrn_reflns_av_unetI/netI 0.0938
_diffrn_reflns_Laue_measured_fraction_full 0.999
_diffrn_reflns_Laue_measured_fraction_max 0.995
_diffrn_reflns_limit_h_max 12
_diffrn_reflns_limit_h_min -10
_diffrn_reflns_limit_k_max 14
_diffrn_reflns_limit_k_min -15
_diffrn_reflns_limit_l_max 33
_diffrn_reflns_limit_l_min -30
_diffrn_reflns_number 8368
_diffrn_reflns_point_group_measured_fraction_full 0.928
_diffrn_reflns_point_group_measured_fraction_max 0.891
_diffrn_reflns_theta_full 25.242
_diffrn_reflns_theta_max 30.529
_diffrn_reflns_theta_min 2.521
_diffrn_source microfocus
_exptl_absorpt_coefficient_mu 0.762
_exptl_absorpt_correction_T_max 0.7461
_exptl_absorpt_correction_T_min 0.6352
_exptl_absorpt_correction_type multi-scan
_exptl_absorpt_process_details Sadabs
_exptl_crystal_colour yellow
_exptl_crystal_density_diffrn 1.403
_exptl_crystal_description prism
_exptl_crystal_F_000 984
_exptl_crystal_size_max 0.439
_exptl_crystal_size_mid 0.349
_exptl_crystal_size_min 0.193
_refine_diff_density_max 0.747
_refine_diff_density_min -0.320
_refine_diff_density_rms 0.079
_refine_ls_abs_structure_details
;
 Flack x determined using 1696 quotients [(I+)-(I-)]/[(I+)+(I-)]
 (Parsons and Flack (2004), Acta Cryst. A60, s61).
;
_refine_ls_abs_structure_Flack -0.001(14)
_refine_ls_extinction_method none
_refine_ls_goodness_of_fit_ref 0.929
_refine_ls_hydrogen_treatment constr
_refine_ls_matrix_type full
_refine_ls_number_parameters 290
_refine_ls_number_reflns 6112
_refine_ls_number_restraints 0
_refine_ls_restrained_S_all 0.929
_refine_ls_R_factor_all 0.0559
_refine_ls_R_factor_gt 0.0425
_refine_ls_shift/su_max 0.001
_refine_ls_shift/su_mean 0.000
_refine_ls_structure_factor_coef Fsqd
_refine_ls_weighting_details
;
 w=1/[\s^2^(Fo^2^)]
 where P=(Fo^2^+2Fc^2^)/3
;
_refine_ls_weighting_scheme calc
_refine_ls_wR_factor_gt 0.0892
_refine_ls_wR_factor_ref 0.0946
_reflns_Friedel_coverage 0.590
_reflns_Friedel_fraction_full 0.832
_reflns_Friedel_fraction_max 0.757
_reflns_number_gt 5105
_reflns_number_total 6112
_reflns_threshold_expression 'I > 2\s(I)'
_cod_data_source_file c6dt00995f2.cif
_cod_data_source_block 4-DBF-Fc
_cod_depositor_comments 'Adding full bibliography for 7038981--7038985.cif.'
_cod_database_code 7038981
_shelx_space_group_comment
;
The symmetry employed for this shelxl refinement is uniquely defined
by the following loop, which should always be used as a source of
symmetry information in preference to the above space-group names.
They are only intended as comments.
;
_shelx_estimated_absorpt_t_min 0.731
_shelx_estimated_absorpt_t_max 0.867

loop_
_space_group_symop_operation_xyz
'x, y, z'
'x+1/2, -y+1/2, -z'
'-x, y+1/2, -z+1/2'
'-x+1/2, -y, z+1/2'

loop_
_atom_site_label
_atom_site_type_symbol
_atom_site_fract_x
_atom_site_fract_y
_atom_site_fract_z
_atom_site_U_iso_or_equiv
_atom_site_adp_type
_atom_site_occupancy
_atom_site_site_symmetry_order
_atom_site_calc_flag
_atom_site_refinement_flags_posn
_atom_site_refinement_flags_adp
Fe1 Fe 0.18102(5) 0.29948(4) 0.82379(2) 0.01512(11) Uani 1 1 d . .
P1 P 0.47392(10) 0.09745(7) 0.84731(3) 0.01336(16) Uani 1 1 d . .
O1 O 0.3527(3) 0.00798(19) 0.97065(8) 0.0145(4) Uani 1 1 d . .
C1 C 0.3053(4) 0.4348(3) 0.86306(14) 0.0230(7) Uani 1 1 d . .
H1 H 0.3045 0.5185 0.8540 0.028 Uiso 1 1 calc R U
C2 C 0.2054(4) 0.3762(3) 0.90277(14) 0.0215(7) Uani 1 1 d . .
H2 H 0.1264 0.4141 0.9246 0.026 Uiso 1 1 calc R U
C3 C 0.2446(4) 0.2509(3) 0.90389(14) 0.0191(7) Uani 1 1 d . .
H3 H 0.1965 0.1907 0.9266 0.023 Uiso 1 1 calc R U
C4 C 0.3705(4) 0.2318(3) 0.86441(12) 0.0144(6) Uani 1 1 d . .
C5 C 0.3550(3) -0.0305(3) 0.86783(12) 0.0135(6) Uani 1 1 d . .
C6 C 0.3029(4) -0.1122(3) 0.82643(13) 0.0162(6) Uani 1 1 d . .
H6 H 0.3319 -0.0991 0.7881 0.019 Uiso 1 1 calc R U
C7 C 0.2100(4) -0.2119(3) 0.83956(13) 0.0198(7) Uani 1 1 d . .
H7 H 0.1767 -0.2645 0.8101 0.024 Uiso 1 1 calc R U
C8 C 0.1657(4) -0.2352(3) 0.89496(13) 0.0176(6) Uani 1 1 d . .
H8 H 0.1020 -0.3028 0.9038 0.021 Uiso 1 1 calc R U
C9 C 0.2171(4) -0.1571(3) 0.93742(13) 0.0144(6) Uani 1 1 d . .
C10 C 0.1936(4) -0.1494(3) 0.99846(13) 0.0160(6) Uani 1 1 d . .
C11 C 0.1057(4) -0.2127(3) 1.03780(13) 0.0201(7) Uani 1 1 d . .
H11 H 0.0464 -0.2812 1.0267 0.024 Uiso 1 1 calc R U
C12 C 0.1063(4) -0.1735(3) 1.09386(14) 0.0214(7) Uani 1 1 d . .
H12 H 0.0449 -0.2145 1.1212 0.026 Uiso 1 1 calc R U
C13 C 0.1959(4) -0.0748(3) 1.11016(13) 0.0220(7) Uani 1 1 d . .
H13 H 0.1956 -0.0509 1.1488 0.026 Uiso 1 1 calc R U
C14 C 0.2863(4) -0.0096(3) 1.07170(13) 0.0195(7) Uani 1 1 d . .
H14 H 0.3483 0.0573 1.0830 0.023 Uiso 1 1 calc R U
C15 C 0.2800(4) -0.0487(3) 1.01594(13) 0.0149(6) Uani 1 1 d . .
C16 C 0.3109(4) -0.0590(3) 0.92310(12) 0.0135(6) Uani 1 1 d . .
C17 C 0.6380(4) 0.0925(3) 0.89570(12) 0.0143(6) Uani 1 1 d . .
C18 C 0.6871(4) 0.1939(3) 0.92613(12) 0.0179(6) Uani 1 1 d . .
H18 H 0.6316 0.2679 0.9232 0.021 Uiso 1 1 calc R U
C19 C 0.8181(4) 0.1859(3) 0.96088(12) 0.0211(6) Uani 1 1 d . .
H19 H 0.8537 0.2556 0.9805 0.025 Uiso 1 1 calc R U
C20 C 0.8962(4) 0.0779(3) 0.96690(14) 0.0236(7) Uani 1 1 d . .
H20 H 0.9831 0.0724 0.9916 0.028 Uiso 1 1 calc R U
C21 C 0.8475(4) -0.0228(3) 0.93681(16) 0.0261(8) Uani 1 1 d . .
H21 H 0.9011 -0.0973 0.9409 0.031 Uiso 1 1 calc R U
C22 C 0.7207(4) -0.0150(3) 0.90068(15) 0.0208(7) Uani 1 1 d . .
H22 H 0.6902 -0.0836 0.8792 0.025 Uiso 1 1 calc R U
C23 C 0.4062(4) 0.3466(3) 0.83950(14) 0.0197(7) Uani 1 1 d . .
H23 H 0.4843 0.3613 0.8119 0.024 Uiso 1 1 calc R U
C24 C -0.0392(4) 0.3348(3) 0.79579(14) 0.0249(8) Uani 1 1 d . .
H24 H -0.1147 0.3829 0.8146 0.030 Uiso 1 1 calc R U
C25 C 0.0725(4) 0.3770(3) 0.75615(14) 0.0231(7) Uani 1 1 d . .
H25 H 0.0849 0.4583 0.7439 0.028 Uiso 1 1 calc R U
C26 C 0.1616(4) 0.2773(3) 0.73820(13) 0.0212(7) Uani 1 1 d . .
H26 H 0.2444 0.2797 0.7116 0.025 Uiso 1 1 calc R U
C27 C 0.1068(4) 0.1729(3) 0.76653(14) 0.0200(7) Uani 1 1 d . .
H27 H 0.1466 0.0933 0.7623 0.024 Uiso 1 1 calc R U
C28 C -0.0185(4) 0.2078(4) 0.80245(14) 0.0243(7) Uani 1 1 d . .
H28 H -0.0773 0.1560 0.8264 0.029 Uiso 1 1 calc R U
B1 B 0.5457(5) 0.0900(4) 0.77067(15) 0.0223(8) Uani 1 1 d . .
H1BA H 0.4565 0.0824 0.7451 0.033 Uiso 1 1 calc R U
H1BB H 0.6142 0.0199 0.7660 0.033 Uiso 1 1 calc R U
H1BC H 0.6033 0.1640 0.7616 0.033 Uiso 1 1 calc R U

loop_
_atom_site_aniso_label
_atom_site_aniso_U_11
_atom_site_aniso_U_22
_atom_site_aniso_U_33
_atom_site_aniso_U_23
_atom_site_aniso_U_13
_atom_site_aniso_U_12
Fe1 0.01554(19) 0.01442(19) 0.0154(2) 0.00035(18) -0.00390(19) 0.0013(2)
P1 0.0153(3) 0.0130(3) 0.0118(3) 0.0010(3) -0.0001(3) 0.0010(3)
O1 0.0180(11) 0.0149(10) 0.0107(9) 0.0003(8) 0.0014(9) -0.0039(9)
C1 0.0246(17) 0.0142(14) 0.0302(17) -0.0030(13) -0.0129(16) 0.0033(15)
C2 0.0224(17) 0.0213(16) 0.0209(15) -0.0074(13) -0.0083(14) 0.0069(14)
C3 0.0210(16) 0.0204(16) 0.0160(15) 0.0008(13) -0.0015(14) 0.0046(14)
C4 0.0168(14) 0.0136(13) 0.0128(13) 0.0014(11) -0.0036(12) 0.0007(12)
C5 0.0122(13) 0.0126(13) 0.0158(14) 0.0012(11) -0.0011(12) 0.0006(12)
C6 0.0186(14) 0.0164(13) 0.0137(12) -0.0013(12) -0.0031(14) 0.0030(13)
C7 0.0239(16) 0.0168(14) 0.0186(14) -0.0029(12) -0.0064(13) 0.0007(14)
C8 0.0160(15) 0.0126(13) 0.0240(15) 0.0007(12) -0.0019(14) -0.0026(13)
C9 0.0133(14) 0.0131(13) 0.0169(14) 0.0028(11) -0.0017(12) 0.0036(12)
C10 0.0167(15) 0.0140(13) 0.0175(14) 0.0003(11) 0.0004(13) 0.0028(13)
C11 0.0190(15) 0.0169(15) 0.0243(16) 0.0049(14) -0.0007(13) -0.0027(14)
C12 0.0230(16) 0.0211(16) 0.0201(16) 0.0076(13) 0.0096(14) 0.0021(14)
C13 0.0269(17) 0.0243(17) 0.0148(14) 0.0022(12) 0.0015(14) 0.0020(16)
C14 0.0223(17) 0.0193(15) 0.0170(15) 0.0002(12) -0.0002(14) -0.0009(15)
C15 0.0158(14) 0.0157(14) 0.0133(13) 0.0035(12) 0.0024(12) 0.0001(12)
C16 0.0147(13) 0.0112(12) 0.0146(13) -0.0011(11) -0.0034(13) 0.0017(13)
C17 0.0137(13) 0.0165(14) 0.0127(13) 0.0029(12) 0.0021(11) -0.0006(12)
C18 0.0212(14) 0.0166(14) 0.0158(13) 0.0015(12) -0.0007(13) 0.0024(16)
C19 0.0234(15) 0.0240(16) 0.0158(14) -0.0025(13) -0.0029(14) 0.0005(17)
C20 0.0187(15) 0.0318(19) 0.0203(16) 0.0038(15) -0.0055(14) 0.0025(16)
C21 0.0211(17) 0.0185(15) 0.039(2) 0.0040(15) -0.0068(16) 0.0064(15)
C22 0.0200(16) 0.0166(15) 0.0259(17) 0.0004(14) -0.0026(14) 0.0023(14)
C23 0.0184(15) 0.0163(15) 0.0244(17) 0.0036(13) -0.0082(14) -0.0020(14)
C24 0.0200(15) 0.032(2) 0.0227(17) -0.0077(14) -0.0086(15) 0.0083(16)
C25 0.0266(18) 0.0201(16) 0.0225(16) 0.0025(14) -0.0111(15) 0.0053(15)
C26 0.0210(16) 0.0287(18) 0.0140(13) 0.0011(13) -0.0047(13) 0.0009(15)
C27 0.0191(15) 0.0204(16) 0.0205(15) -0.0043(13) -0.0087(14) 0.0002(14)
C28 0.0188(15) 0.0327(19) 0.0216(15) -0.0023(15) -0.0031(13) -0.0081(17)
B1 0.0234(19) 0.029(2) 0.0145(17) 0.0019(16) 0.0029(16) 0.0038(18)

loop_
_atom_type_symbol
_atom_type_description
_atom_type_scat_dispersion_real
_atom_type_scat_dispersion_imag
_atom_type_scat_source
C C 0.0033 0.0016 'International Tables Vol C Tables 4.2.6.8 and 6.1.1.4'
H H 0.0000 0.0000 'International Tables Vol C Tables 4.2.6.8 and 6.1.1.4'
O O 0.0106 0.0060 'International Tables Vol C Tables 4.2.6.8 and 6.1.1.4'
B B 0.0013 0.0007 'International Tables Vol C Tables 4.2.6.8 and 6.1.1.4'
P P 0.1023 0.0942 'International Tables Vol C Tables 4.2.6.8 and 6.1.1.4'
Fe Fe 0.3463 0.8444 'International Tables Vol C Tables 4.2.6.8 and 6.1.1.4'

loop_
_geom_angle_atom_site_label_1
_geom_angle_atom_site_label_2
_geom_angle_atom_site_label_3
_geom_angle
C4 Fe1 C26 119.22(13)
C4 Fe1 C25 153.01(14)
C26 Fe1 C25 40.38(14)
C4 Fe1 C3 41.51(13)
C26 Fe1 C3 155.12(14)
C25 Fe1 C3 163.60(14)
C4 Fe1 C23 41.19(12)
C26 Fe1 C23 106.77(14)
C25 Fe1 C23 118.00(14)
C3 Fe1 C23 69.16(14)
C4 Fe1 C24 164.90(14)
C26 Fe1 C24 68.10(14)
C25 Fe1 C24 40.72(14)
C3 Fe1 C24 126.76(15)
C23 Fe1 C24 152.87(14)
C4 Fe1 C27 108.04(13)
C26 Fe1 C27 40.49(13)
C25 Fe1 C27 68.17(14)
C3 Fe1 C27 121.00(14)
C23 Fe1 C27 126.22(14)
C24 Fe1 C27 68.17(14)
C4 Fe1 C28 127.08(14)
C26 Fe1 C28 68.28(14)
C25 Fe1 C28 68.50(15)
C3 Fe1 C28 108.72(14)
C23 Fe1 C28 164.41(14)
C24 Fe1 C28 40.66(15)
C27 Fe1 C28 40.61(14)
C4 Fe1 C2 69.10(13)
C26 Fe1 C2 162.47(14)
C25 Fe1 C2 125.59(14)
C3 Fe1 C2 40.74(13)
C23 Fe1 C2 68.49(14)
C24 Fe1 C2 107.95(14)
C27 Fe1 C2 155.64(14)
C28 Fe1 C2 120.67(14)
C4 Fe1 C1 68.85(13)
C26 Fe1 C1 125.10(14)
C25 Fe1 C1 106.51(14)
C3 Fe1 C1 68.61(14)
C23 Fe1 C1 40.49(13)
C24 Fe1 C1 119.19(14)
C27 Fe1 C1 162.86(14)
C28 Fe1 C1 154.41(14)
C2 Fe1 C1 40.56(14)
C4 P1 C5 108.05(14)
C4 P1 C17 105.75(15)
C5 P1 C17 104.28(14)
C4 P1 B1 114.32(16)
C5 P1 B1 113.67(17)
C17 P1 B1 110.02(16)
C15 O1 C16 105.3(2)
C23 C1 C2 108.3(3)
C23 C1 Fe1 68.99(18)
C2 C1 Fe1 69.68(19)
C23 C1 H1 125.9
C2 C1 H1 125.9
Fe1 C1 H1 127.0
C3 C2 C1 108.1(3)
C3 C2 Fe1 68.92(19)
C1 C2 Fe1 69.76(18)
C3 C2 H2 126.0
C1 C2 H2 126.0
Fe1 C2 H2 126.9
C2 C3 C4 107.9(3)
C2 C3 Fe1 70.34(19)
C4 C3 Fe1 68.99(17)
C2 C3 H3 126.1
C4 C3 H3 126.1
Fe1 C3 H3 126.2
C23 C4 C3 107.2(3)
C23 C4 P1 122.7(2)
C3 C4 P1 130.0(2)
C23 C4 Fe1 69.65(18)
C3 C4 Fe1 69.50(18)
P1 C4 Fe1 126.97(16)
C16 C5 C6 114.8(3)
C16 C5 P1 125.4(2)
C6 C5 P1 119.8(2)
C5 C6 C7 122.4(3)
C5 C6 H6 118.8
C7 C6 H6 118.8
C8 C7 C6 120.9(3)
C8 C7 H7 119.6
C6 C7 H7 119.6
C7 C8 C9 118.4(3)
C7 C8 H8 120.8
C9 C8 H8 120.8
C8 C9 C16 119.4(3)
C8 C9 C10 134.6(3)
C16 C9 C10 105.9(3)
C11 C10 C15 119.6(3)
C11 C10 C9 135.0(3)
C15 C10 C9 105.3(3)
C12 C11 C10 118.5(3)
C12 C11 H11 120.8
C10 C11 H11 120.8
C11 C12 C13 120.6(3)
C11 C12 H12 119.7
C13 C12 H12 119.7
C12 C13 C14 122.3(3)
C12 C13 H13 118.9
C14 C13 H13 118.9
C15 C14 C13 115.8(3)
C15 C14 H14 122.1
C13 C14 H14 122.1
C14 C15 O1 124.9(3)
C14 C15 C10 123.3(3)
O1 C15 C10 111.8(3)
O1 C16 C5 124.3(3)
O1 C16 C9 111.6(3)
C5 C16 C9 124.1(3)
C22 C17 C18 119.2(3)
C22 C17 P1 118.5(2)
C18 C17 P1 122.2(2)
C17 C18 C19 119.7(3)
C17 C18 H18 120.2
C19 C18 H18 120.2
C20 C19 C18 120.5(3)
C20 C19 H19 119.7
C18 C19 H19 119.7
C19 C20 C21 119.8(3)
C19 C20 H20 120.1
C21 C20 H20 120.1
C20 C21 C22 120.2(3)
C20 C21 H21 119.9
C22 C21 H21 119.9
C21 C22 C17 120.5(3)
C21 C22 H22 119.8
C17 C22 H22 119.8
C1 C23 C4 108.5(3)
C1 C23 Fe1 70.5(2)
C4 C23 Fe1 69.16(19)
C1 C23 H23 125.8
C4 C23 H23 125.8
Fe1 C23 H23 126.1
C25 C24 C28 108.2(3)
C25 C24 Fe1 69.4(2)
C28 C24 Fe1 70.1(2)
C25 C24 H24 125.9
C28 C24 H24 125.9
Fe1 C24 H24 126.1
C26 C25 C24 108.0(3)
C26 C25 Fe1 69.92(18)
C24 C25 Fe1 69.84(19)
C26 C25 H25 126.0
C24 C25 H25 126.0
Fe1 C25 H25 125.8
C25 C26 C27 108.4(3)
C25 C26 Fe1 69.70(19)
C27 C26 Fe1 70.00(18)
C25 C26 H26 125.8
C27 C26 H26 125.8
Fe1 C26 H26 126.1
C26 C27 C28 108.2(3)
C26 C27 Fe1 69.51(19)
C28 C27 Fe1 70.00(19)
C26 C27 H27 125.9
C28 C27 H27 125.9
Fe1 C27 H27 126.2
C24 C28 C27 107.2(3)
C24 C28 Fe1 69.2(2)
C27 C28 Fe1 69.39(19)
C24 C28 H28 126.4
C27 C28 H28 126.4
Fe1 C28 H28 126.6
P1 B1 H1BA 109.5
P1 B1 H1BB 109.5
H1BA B1 H1BB 109.5
P1 B1 H1BC 109.5
H1BA B1 H1BC 109.5
H1BB B1 H1BC 109.5

loop_
_geom_bond_atom_site_label_1
_geom_bond_atom_site_label_2
_geom_bond_distance
Fe1 C4 2.033(3)
Fe1 C26 2.041(3)
Fe1 C25 2.038(3)
Fe1 C3 2.040(3)
Fe1 C23 2.039(3)
Fe1 C24 2.044(4)
Fe1 C27 2.048(3)
Fe1 C28 2.056(4)
Fe1 C2 2.059(3)
Fe1 C1 2.060(3)
P1 C4 1.779(3)
P1 C5 1.812(3)
P1 C17 1.816(3)
P1 B1 1.913(4)
O1 C15 1.388(4)
O1 C16 1.392(3)
C1 C23 1.419(5)
C1 C2 1.427(5)
C1 H1 0.9500
C2 C3 1.427(5)
C2 H2 0.9500
C3 C4 1.443(4)
C3 H3 0.9500
C4 C23 1.432(4)
C5 C16 1.394(4)
C5 C6 1.404(4)
C6 C7 1.397(4)
C6 H6 0.9500
C7 C8 1.386(4)
C7 H7 0.9500
C8 C9 1.395(4)
C8 H8 0.9500
C9 C16 1.394(4)
C9 C10 1.457(4)
C10 C11 1.387(4)
C10 C15 1.401(4)
C11 C12 1.392(5)
C11 H11 0.9500
C12 C13 1.390(5)
C12 H12 0.9500
C13 C14 1.396(4)
C13 H13 0.9500
C14 C15 1.386(4)
C14 H14 0.9500
C17 C22 1.390(4)
C17 C18 1.397(4)
C18 C19 1.396(4)
C18 H18 0.9500
C19 C20 1.378(5)
C19 H19 0.9500
C20 C21 1.385(5)
C20 H20 0.9500
C21 C22 1.387(5)
C21 H21 0.9500
C22 H22 0.9500
C23 H23 0.9500
C24 C25 1.420(5)
C24 C28 1.424(5)
C24 H24 0.9500
C25 C26 1.408(5)
C25 H25 0.9500
C26 C27 1.415(5)
C26 H26 0.9500
C27 C28 1.424(5)
C27 H27 0.9500
C28 H28 0.9500
B1 H1BA 0.9800
B1 H1BB 0.9800
B1 H1BC 0.9800

loop_
_geom_torsion_atom_site_label_1
_geom_torsion_atom_site_label_2
_geom_torsion_atom_site_label_3
_geom_torsion_atom_site_label_4
_geom_torsion
C23 C1 C2 C3 0.1(4)
Fe1 C1 C2 C3 58.4(2)
C23 C1 C2 Fe1 -58.3(2)
C1 C2 C3 C4 0.0(4)
Fe1 C2 C3 C4 59.0(2)
C1 C2 C3 Fe1 -58.9(2)
C2 C3 C4 C23 -0.1(4)
Fe1 C3 C4 C23 59.7(2)
C2 C3 C4 P1 178.6(3)
Fe1 C3 C4 P1 -121.6(3)
C2 C3 C4 Fe1 -59.8(2)
C5 P1 C4 C23 -160.8(3)
C17 P1 C4 C23 88.0(3)
B1 P1 C4 C23 -33.2(3)
C5 P1 C4 C3 20.7(3)
C17 P1 C4 C3 -90.5(3)
B1 P1 C4 C3 148.3(3)
C5 P1 C4 Fe1 -72.8(2)
C17 P1 C4 Fe1 176.05(19)
B1 P1 C4 Fe1 54.9(3)
C4 P1 C5 C16 -64.0(3)
C17 P1 C5 C16 48.2(3)
B1 P1 C5 C16 168.0(3)
C4 P1 C5 C6 117.6(3)
C17 P1 C5 C6 -130.3(2)
B1 P1 C5 C6 -10.4(3)
C16 C5 C6 C7 1.9(4)
P1 C5 C6 C7 -179.5(2)
C5 C6 C7 C8 -0.5(5)
C6 C7 C8 C9 -0.4(5)
C7 C8 C9 C16 -0.2(5)
C7 C8 C9 C10 178.3(3)
C8 C9 C10 C11 -3.8(7)
C16 C9 C10 C11 174.9(4)
C8 C9 C10 C15 179.5(3)
C16 C9 C10 C15 -1.8(3)
C15 C10 C11 C12 0.0(5)
C9 C10 C11 C12 -176.3(3)
C10 C11 C12 C13 -1.4(5)
C11 C12 C13 C14 1.1(5)
C12 C13 C14 C15 0.7(5)
C13 C14 C15 O1 175.6(3)
C13 C14 C15 C10 -2.2(5)
C16 O1 C15 C14 -178.0(3)
C16 O1 C15 C10 0.0(3)
C11 C10 C15 C14 1.9(5)
C9 C10 C15 C14 179.1(3)
C11 C10 C15 O1 -176.2(3)
C9 C10 C15 O1 1.1(3)
C15 O1 C16 C5 177.8(3)
C15 O1 C16 C9 -1.3(3)
C6 C5 C16 O1 178.5(3)
P1 C5 C16 O1 0.0(4)
C6 C5 C16 C9 -2.6(4)
P1 C5 C16 C9 178.9(2)
C8 C9 C16 O1 -179.2(3)
C10 C9 C16 O1 1.9(3)
C8 C9 C16 C5 1.8(5)
C10 C9 C16 C5 -177.1(3)
C4 P1 C17 C22 166.3(2)
C5 P1 C17 C22 52.4(3)
B1 P1 C17 C22 -69.8(3)
C4 P1 C17 C18 -16.3(3)
C5 P1 C17 C18 -130.2(3)
B1 P1 C17 C18 107.6(3)
C22 C17 C18 C19 0.1(4)
P1 C17 C18 C19 -177.3(2)
C17 C18 C19 C20 -2.2(5)
C18 C19 C20 C21 2.1(5)
C19 C20 C21 C22 0.1(5)
C20 C21 C22 C17 -2.2(5)
C18 C17 C22 C21 2.1(5)
P1 C17 C22 C21 179.5(3)
C2 C1 C23 C4 -0.2(4)
Fe1 C1 C23 C4 -58.9(2)
C2 C1 C23 Fe1 58.8(2)
C3 C4 C23 C1 0.2(4)
P1 C4 C23 C1 -178.6(2)
Fe1 C4 C23 C1 59.8(2)
C3 C4 C23 Fe1 -59.6(2)
P1 C4 C23 Fe1 121.6(2)
C28 C24 C25 C26 0.2(4)
Fe1 C24 C25 C26 59.8(2)
C28 C24 C25 Fe1 -59.6(2)
C24 C25 C26 C27 -0.2(4)
Fe1 C25 C26 C27 59.5(2)
C24 C25 C26 Fe1 -59.7(2)
C25 C26 C27 C28 0.2(4)
Fe1 C26 C27 C28 59.5(2)
C25 C26 C27 Fe1 -59.3(2)
C25 C24 C28 C27 0.0(4)
Fe1 C24 C28 C27 -59.2(2)
C25 C24 C28 Fe1 59.2(2)
C26 C27 C28 C24 -0.1(4)
Fe1 C27 C28 C24 59.1(2)
C26 C27 C28 Fe1 -59.2(2)
